data_7122994
loop_
_publ_author_name
'Evans, Hayden'
'Deng, Zeyu'
'Collings, Ines'
'Wu, Yue'
'Andrews, Jessica L.'
'Pilar, Kartik'
'Tuffnell, Joshua Mark'
'Wu, Guang'
'Wang, John'
'Dutton, S. E. E.'
'Bristowe, Paul'
'Seshadri, Ram'
'Cheetham, Anthony K.'

_publ_section_title
;
 Polymorphism in M(H2PO2)3 (M = V, Al, Ga) compounds with the
 perovskite-related ReO3 structure.
;
_journal_name_full 'Chemical Communications'
_journal_paper_doi 10.1039/C9CC00118B
_journal_year 2019
_chemical_formula_sum 'Al2 H12 O12 P6'
_chemical_formula_weight 443.88
_space_group_crystal_system monoclinic
_space_group_IT_number 14
_space_group_name_Hall '-P 2yn'
_space_group_name_H-M_alt 'P 1 21/n 1'
_symmetry_space_group_name_Hall '-P 2yn'
_symmetry_space_group_name_H-M 'P 1 21/n 1'
_atom_sites_solution_hydrogens difmap
_audit_creation_method SHELXL-2014/7
_audit_update_record
;
2019-01-03 deposited with the CCDC.
2019-02-06 downloaded from the CCDC.
;
_cell_angle_alpha 90
_cell_angle_beta 98.320(4)
_cell_angle_gamma 90
_cell_formula_units_Z 4
_cell_length_a 11.2333(7)
_cell_length_b 11.5158(6)
_cell_length_c 11.3670(5)
_cell_measurement_reflns_used 865
_cell_measurement_temperature 230(2)
_cell_measurement_theta_max 25.0
_cell_measurement_theta_min 3.62
_cell_volume 1454.96(14)
_computing_structure_refinement 'SHELXL-2014/7 (Sheldrick, 2014)'
_diffrn_ambient_temperature 230(2)
_diffrn_measured_fraction_theta_full 0.998
_diffrn_measured_fraction_theta_max 0.990
_diffrn_measurement_device_type 'Bruker APEXII'
_diffrn_measurement_method 'omega scan'
_diffrn_radiation_type MoK\a
_diffrn_radiation_wavelength 0.71073
_diffrn_reflns_av_R_equivalents 0.0789
_diffrn_reflns_av_unetI/netI 0.1089
_diffrn_reflns_Laue_measured_fraction_full 0.998
_diffrn_reflns_Laue_measured_fraction_max 0.990
_diffrn_reflns_limit_h_max 10
_diffrn_reflns_limit_h_min -16
_diffrn_reflns_limit_k_max 8
_diffrn_reflns_limit_k_min -16
_diffrn_reflns_limit_l_max 16
_diffrn_reflns_limit_l_min -16
_diffrn_reflns_number 9237
_diffrn_reflns_point_group_measured_fraction_full 0.998
_diffrn_reflns_point_group_measured_fraction_max 0.990
_diffrn_reflns_theta_full 25.242
_diffrn_reflns_theta_max 30.571
_diffrn_reflns_theta_min 2.382
_exptl_absorpt_coefficient_mu 0.911
_exptl_absorpt_correction_T_max 0.7461
_exptl_absorpt_correction_T_min 0.6014
_exptl_absorpt_correction_type multi-scan
_exptl_absorpt_process_details SADABS
_exptl_crystal_colour clear
_exptl_crystal_density_diffrn 2.026
_exptl_crystal_description cube
_exptl_crystal_F_000 896
_refine_diff_density_max 0.530
_refine_diff_density_min -0.812
_refine_diff_density_rms 0.134
_refine_ls_extinction_method none
_refine_ls_goodness_of_fit_ref 1.002
_refine_ls_hydrogen_treatment refall
_refine_ls_matrix_type full
_refine_ls_number_parameters 229
_refine_ls_number_reflns 4417
_refine_ls_number_restraints 0
_refine_ls_restrained_S_all 1.002
_refine_ls_R_factor_all 0.1232
_refine_ls_R_factor_gt 0.0554
_refine_ls_shift/su_max 0.001
_refine_ls_shift/su_mean 0.000
_refine_ls_structure_factor_coef Fsqd
_refine_ls_weighting_details 'w=1/[\s^2^(Fo^2^)+(0.0433P)^2^+0.3678P] where P=(Fo^2^+2Fc^2^)/3'
_refine_ls_weighting_scheme calc
_refine_ls_wR_factor_gt 0.1017
_refine_ls_wR_factor_ref 0.1255
_reflns_Friedel_coverage 0.000
_reflns_number_gt 2566
_reflns_number_total 4417
_reflns_threshold_expression 'I > 2\s(I)'
_cod_data_source_file c9cc00118b3.cif
_cod_data_source_block alh2po23_a
_cod_database_code 7122994
_shelx_shelxl_version_number 2014/7
_shelx_space_group_comment
;
The symmetry employed for this shelxl refinement is uniquely defined
by the following loop, which should always be used as a source of
symmetry information in preference to the above space-group names.
They are only intended as comments.
;

loop_
_space_group_symop_operation_xyz
'x, y, z'
'-x+1/2, y+1/2, -z+1/2'
'-x, -y, -z'
'x-1/2, -y-1/2, z-1/2'

loop_
_atom_site_label
_atom_site_type_symbol
_atom_site_fract_x
_atom_site_fract_y
_atom_site_fract_z
_atom_site_U_iso_or_equiv
_atom_site_adp_type
_atom_site_occupancy
_atom_site_site_symmetry_order
_atom_site_calc_flag
P001 P 0.53886(9) 0.72716(10) 0.42303(10) 0.0190(2) Uani 1 1 d
P002 P 0.02454(10) 0.83707(10) 0.26371(10) 0.0210(2) Uani 1 1 d
P003 P 0.15267(10) 0.47385(10) 0.19977(11) 0.0227(3) Uani 1 1 d
P004 P 0.20533(12) 0.58995(10) 0.54004(10) 0.0272(3) Uani 1 1 d
P005 P 0.87919(11) 0.79143(11) 0.56779(10) 0.0265(3) Uani 1 1 d
Al06 Al 0.75346(11) 0.81299(10) 0.29974(11) 0.0156(3) Uani 1 1 d
Al07 Al 0.27060(10) 0.70618(10) 0.30647(11) 0.0164(3) Uani 1 1 d
P008 P 0.76641(12) 0.58207(10) 0.16390(12) 0.0309(3) Uani 1 1 d
O009 O -0.1062(2) 0.8103(2) 0.2249(2) 0.0212(6) Uani 1 1 d
O00A O 0.1998(3) 0.3642(2) 0.1519(3) 0.0245(7) Uani 1 1 d
O00B O 0.6105(2) 0.8175(2) 0.3687(3) 0.0217(6) Uani 1 1 d
O00C O 0.8443(3) 0.7557(2) 0.4404(2) 0.0225(6) Uani 1 1 d
O00D O 0.1688(3) 0.6282(3) 0.6555(2) 0.0230(6) Uani 1 1 d
O00E O 0.7089(3) 0.4648(2) 0.1469(3) 0.0237(7) Uani 1 1 d
O00F O 0.7178(3) 0.6594(2) 0.2504(3) 0.0258(7) Uani 1 1 d
O00G O 0.4358(3) 0.6726(2) 0.3430(3) 0.0264(7) Uani 1 1 d
O00H O 0.2474(3) 0.6814(3) 0.4634(3) 0.0302(7) Uani 1 1 d
O00I O 0.2449(3) 0.5476(2) 0.2718(3) 0.0288(7) Uani 1 1 d
O00J O 0.1051(3) 0.7340(3) 0.2648(3) 0.0324(8) Uani 1 1 d
O00K O 0.7898(3) 0.7602(3) 0.6479(3) 0.0348(8) Uani 1 1 d
H5 H 0.036(4) 0.887(3) 0.367(4) 0.020(11) Uiso 1 1 d
H6 H 0.052(4) 0.923(4) 0.195(4) 0.027(12) Uiso 1 1 d
H2 H 0.605(4) 0.652(3) 0.469(4) 0.015(10) Uiso 1 1 d
H10 H 0.980(4) 0.743(4) 0.604(4) 0.034(13) Uiso 1 1 d
H3 H 0.288(6) 0.507(6) 0.559(6) 0.09(2) Uiso 1 1 d
H8 H 0.751(5) 0.630(4) 0.061(5) 0.049(16) Uiso 1 1 d
H1 H 0.498(4) 0.775(4) 0.514(4) 0.031(13) Uiso 1 1 d
H9 H 0.901(4) 0.904(4) 0.576(4) 0.037(14) Uiso 1 1 d
H7 H 0.093(4) 0.529(3) 0.109(4) 0.019(11) Uiso 1 1 d
H4 H 0.103(5) 0.538(4) 0.486(5) 0.050(16) Uiso 1 1 d
H11 H 0.902(7) 0.558(6) 0.213(7) 0.11(3) Uiso 1 1 d
H12 H 0.067(4) 0.454(4) 0.266(5) 0.046(15) Uiso 1 1 d

loop_
_atom_site_aniso_label
_atom_site_aniso_U_11
_atom_site_aniso_U_22
_atom_site_aniso_U_33
_atom_site_aniso_U_23
_atom_site_aniso_U_13
_atom_site_aniso_U_12
P001 0.0157(5) 0.0214(6) 0.0197(5) 0.0032(5) 0.0020(4) 0.0002(4)
P002 0.0157(5) 0.0216(6) 0.0258(6) -0.0024(5) 0.0036(4) -0.0010(4)
P003 0.0213(6) 0.0177(5) 0.0275(6) -0.0060(5) -0.0015(5) 0.0018(5)
P004 0.0452(7) 0.0190(6) 0.0200(6) -0.0030(5) 0.0130(5) -0.0076(6)
P005 0.0230(6) 0.0399(7) 0.0159(5) 0.0006(5) 0.0005(4) -0.0018(5)
Al06 0.0168(6) 0.0152(6) 0.0155(5) -0.0012(5) 0.0048(5) -0.0011(5)
Al07 0.0163(6) 0.0166(6) 0.0160(6) -0.0001(5) 0.0013(5) -0.0001(5)
P008 0.0461(8) 0.0159(6) 0.0368(7) -0.0028(5) 0.0262(6) -0.0036(5)
O009 0.0167(14) 0.0275(16) 0.0203(14) -0.0016(13) 0.0051(11) -0.0002(12)
O00A 0.0308(17) 0.0164(15) 0.0262(16) -0.0026(13) 0.0042(13) 0.0019(13)
O00B 0.0195(14) 0.0210(15) 0.0262(15) 0.0023(13) 0.0087(12) -0.0006(12)
O00C 0.0284(16) 0.0214(15) 0.0173(14) 0.0008(12) 0.0023(12) 0.0052(13)
O00D 0.0217(15) 0.0324(17) 0.0149(14) -0.0017(13) 0.0029(12) -0.0037(13)
O00E 0.0334(17) 0.0130(14) 0.0248(16) 0.0001(12) 0.0046(13) 0.0016(13)
O00F 0.0281(17) 0.0200(15) 0.0315(17) -0.0093(13) 0.0112(14) -0.0041(13)
O00G 0.0179(15) 0.0241(16) 0.0355(18) -0.0049(14) -0.0017(13) 0.0010(13)
O00H 0.047(2) 0.0242(16) 0.0221(16) -0.0013(13) 0.0125(15) -0.0079(15)
O00I 0.0262(16) 0.0182(15) 0.040(2) -0.0100(14) -0.0031(15) 0.0006(13)
O00J 0.0169(15) 0.0340(18) 0.044(2) -0.0077(16) -0.0021(14) 0.0032(14)
O00K 0.042(2) 0.045(2) 0.0189(15) -0.0037(15) 0.0085(14) -0.0059(16)

loop_
_atom_type_symbol
_atom_type_description
_atom_type_scat_dispersion_real
_atom_type_scat_dispersion_imag
_atom_type_scat_source
O O 0.0106 0.0060 'International Tables Vol C Tables 4.2.6.8 and 6.1.1.4'
H H 0.0000 0.0000 'International Tables Vol C Tables 4.2.6.8 and 6.1.1.4'
Al Al 0.0645 0.0514 'International Tables Vol C Tables 4.2.6.8 and 6.1.1.4'
P P 0.1023 0.0942 'International Tables Vol C Tables 4.2.6.8 and 6.1.1.4'

loop_
_geom_angle_atom_site_label_1
_geom_angle_atom_site_label_2
_geom_angle_atom_site_label_3
_geom_angle
_geom_angle_site_symmetry_1
_geom_angle_site_symmetry_3
O00B P001 O00G 116.90(18) . .
O00B P001 H2 109.8(18) . .
O00G P001 H2 109.8(18) . .
O00B P001 H1 107.6(19) . .
O00G P001 H1 109(2) . .
H2 P001 H1 103(3) . .
O00J P002 O009 113.89(18) . .
O00J P002 H5 111.4(18) . .
O009 P002 H5 108.7(18) . .
O00J P002 H6 114.1(19) . .
O009 P002 H6 106.3(19) . .
H5 P002 H6 102(3) . .
O00I P003 O00A 115.14(18) . .
O00I P003 H7 113.1(17) . .
O00A P003 H7 106.8(18) . .
O00I P003 H12 107(2) . .
O00A P003 H12 113(2) . .
H7 P003 H12 101(3) . .
O00H P004 O00D 117.13(18) . .
O00H P004 H3 109(3) . .
O00D P004 H3 110(3) . .
O00H P004 H4 111(2) . .
O00D P004 H4 102(2) . .
H3 P004 H4 106(4) . .
O00K P005 O00C 114.63(18) . .
O00K P005 H10 110(2) . .
O00C P005 H10 107(2) . .
O00K P005 H9 109(2) . .
O00C P005 H9 111(2) . .
H10 P005 H9 105(3) . .
O00E Al06 O00F 178.40(16) 2_655 .
O00E Al06 O00C 89.01(14) 2_655 .
O00F Al06 O00C 89.40(14) . .
O00E Al06 O00B 90.32(13) 2_655 .
O00F Al06 O00B 89.56(13) . .
O00C Al06 O00B 92.60(13) . .
O00E Al06 O009 89.83(13) 2_655 1_655
O00F Al06 O009 90.35(13) . 1_655
O00C Al06 O009 89.52(13) . 1_655
O00B Al06 O009 177.87(15) . 1_655
O00E Al06 O00D 90.46(14) 2_655 4_675
O00F Al06 O00D 91.13(14) . 4_675
O00C Al06 O00D 177.41(14) . 4_675
O00B Al06 O00D 89.93(13) . 4_675
O009 Al06 O00D 87.94(13) 1_655 4_675
O00H Al07 O00J 89.82(16) . .
O00H Al07 O00I 90.79(14) . .
O00J Al07 O00I 89.80(14) . .
O00H Al07 O00G 91.58(15) . .
O00J Al07 O00G 177.33(15) . .
O00I Al07 O00G 87.90(14) . .
O00H Al07 O00K 176.66(15) . 4_575
O00J Al07 O00K 88.29(15) . 4_575
O00I Al07 O00K 91.95(16) . 4_575
O00G Al07 O00K 90.43(15) . 4_575
O00H Al07 O00A 87.23(14) . 2
O00J Al07 O00A 91.76(14) . 2
O00I Al07 O00A 177.47(16) . 2
O00G Al07 O00A 90.58(14) . 2
O00K Al07 O00A 90.08(15) 4_575 2
O00F P008 O00E 115.62(17) . .
O00F P008 H8 109(2) . .
O00E P008 H8 106(2) . .
O00F P008 H11 108(3) . .
O00E P008 H11 105(3) . .
H8 P008 H11 113(4) . .
P002 O009 Al06 134.88(18) . 1_455
P003 O00A Al07 140.8(2) . 2_545
P001 O00B Al06 133.70(18) . .
P005 O00C Al06 139.05(18) . .
P004 O00D Al06 134.08(19) . 4_576
P008 O00E Al06 136.4(2) . 2_645
P008 O00F Al06 132.63(19) . .
P001 O00G Al07 134.15(19) . .
P004 O00H Al07 140.4(2) . .
P003 O00I Al07 137.9(2) . .
P002 O00J Al07 135.6(2) . .
P005 O00K Al07 135.5(2) . 4_676

loop_
_geom_bond_atom_site_label_1
_geom_bond_atom_site_label_2
_geom_bond_distance
_geom_bond_site_symmetry_2
P001 O00B 1.502(3) .
P001 O00G 1.502(3) .
P001 H2 1.21(4) .
P001 H1 1.31(4) .
P002 O00J 1.492(3) .
P002 O009 1.502(3) .
P002 H5 1.30(4) .
P002 H6 1.32(4) .
P003 O00I 1.490(3) .
P003 O00A 1.502(3) .
P003 H7 1.31(4) .
P003 H12 1.33(5) .
P004 O00H 1.487(3) .
P004 O00D 1.497(3) .
P004 H3 1.33(7) .
P004 H4 1.36(5) .
P005 O00K 1.494(3) .
P005 O00C 1.501(3) .
P005 H10 1.28(5) .
P005 H9 1.32(5) .
Al06 O00E 1.879(3) 2_655
Al06 O00F 1.880(3) .
Al06 O00C 1.887(3) .
Al06 O00B 1.887(3) .
Al06 O009 1.897(3) 1_655
Al06 O00D 1.897(3) 4_675
Al07 O00H 1.862(3) .
Al07 O00J 1.878(3) .
Al07 O00I 1.882(3) .
Al07 O00G 1.882(3) .
Al07 O00K 1.886(3) 4_575
Al07 O00A 1.897(3) 2
P008 O00F 1.488(3) .
P008 O00E 1.497(3) .
P008 H8 1.28(5) .
P008 H11 1.57(8) .
O009 Al06 1.897(3) 1_455
O00A Al07 1.897(3) 2_545
O00D Al06 1.897(3) 4_576
O00E Al06 1.879(3) 2_645
O00K Al07 1.886(3) 4_676
